data_4501785
loop_
_publ_author_name
'Cui, Ping'
'Chen, Zhi'
'Gao, Dongliang'
'Zhao, Bin'
'Shi, Wei'
'Cheng, Peng'

_publ_section_title
;
 Syntheses, Structures, and Photoluminescence of a Series of
 Three-Dimensional Cd(II) Frameworks with a Flexible Ligand,
 1,5-Bis(5-tetrazolo)-3-oxapentane
;
_journal_issue 10
_journal_name_full 'Crystal Growth &amp; Design'
_journal_page_first 4370
_journal_paper_doi 10.1021/cg100467p
_journal_volume 10
_journal_year 2010
_chemical_formula_sum 'C12 H16 Cd3 Cl2 N16 O2'
_chemical_formula_weight 824.51
_chemical_name_systematic
; 
 ? 
;
_space_group_IT_number 61
_symmetry_cell_setting orthorhombic
_symmetry_space_group_name_Hall '-P 2ac 2ab'
_symmetry_space_group_name_H-M 'P b c a'
_atom_sites_solution_hydrogens geom
_atom_sites_solution_primary direct
_atom_sites_solution_secondary difmap
_audit_creation_method SHELXL-97
_cell_angle_alpha 90.00
_cell_angle_beta 90.00
_cell_angle_gamma 90.00
_cell_formula_units_Z 4
_cell_length_a 14.2128(4)
_cell_length_b 9.8325(2)
_cell_length_c 16.3309(4)
_cell_measurement_reflns_used 5601
_cell_measurement_temperature 150(2)
_cell_measurement_theta_max 28.9928
_cell_measurement_theta_min 2.4107
_cell_volume 2282.20(10)
_computing_cell_refinement
;
CrysAlisPro, Oxford Diffraction Ltd.,
Version 1.171.33.48 (release 15-09-2009 CrysAlis171 .NET)
(compiled Sep 15 2009,11:49:04)
;
_computing_data_collection
;
CrysAlisPro, Oxford Diffraction Ltd.,
Version 1.171.33.48 (release 15-09-2009 CrysAlis171 .NET)
(compiled Sep 15 2009,11:49:04)
;
_computing_data_reduction
;
CrysAlisPro, Oxford Diffraction Ltd.,
Version 1.171.33.48 (release 15-09-2009 CrysAlis171 .NET)
(compiled Sep 15 2009,11:49:04)
;
_computing_molecular_graphics 'Bruker SHELXTL'
_computing_publication_material 'Bruker SHELXTL'
_computing_structure_refinement 'SHELXL-97 (Sheldrick, 1997)'
_computing_structure_solution 'SHELXS-97 (Sheldrick, 1990)'
_diffrn_ambient_temperature 150(2)
_diffrn_detector_area_resol_mean 16.2116
_diffrn_measured_fraction_theta_full 1.000
_diffrn_measured_fraction_theta_max 1.000
_diffrn_measurement_device_type 'SuperNova, Single source at offset), Eos'
_diffrn_measurement_method '\w scans'
_diffrn_radiation_monochromator graphite
_diffrn_radiation_source 'fine-focus sealed tube'
_diffrn_radiation_type MoK\a
_diffrn_radiation_wavelength 0.71073
_diffrn_reflns_av_R_equivalents 0.0150
_diffrn_reflns_av_sigmaI/netI 0.0145
_diffrn_reflns_limit_h_max 10
_diffrn_reflns_limit_h_min -16
_diffrn_reflns_limit_k_max 11
_diffrn_reflns_limit_k_min -8
_diffrn_reflns_limit_l_max 19
_diffrn_reflns_limit_l_min -13
_diffrn_reflns_number 5861
_diffrn_reflns_theta_full 25.01
_diffrn_reflns_theta_max 25.01
_diffrn_reflns_theta_min 2.49
_diffrn_standards_number 7709
_exptl_absorpt_coefficient_mu 3.054
_exptl_absorpt_correction_T_max 0.3747
_exptl_absorpt_correction_T_min 0.2616
_exptl_absorpt_correction_type multi-scan
_exptl_absorpt_process_details
;
CrysAlisPro, Oxford Diffraction Ltd.,
Version 1.171.33.48 (release 15-09-2009 CrysAlis171 .NET)
(compiled Sep 15 2009,11:49:04)
Empirical absorption correction using spherical harmonics,
 implemented in SCALE3 ABSPACK scaling algorithm.
;
_exptl_crystal_colour Colorless
_exptl_crystal_density_diffrn 2.400
_exptl_crystal_density_method 'not measured'
_exptl_crystal_description Block
_exptl_crystal_F_000 1576
_exptl_crystal_size_max 0.60
_exptl_crystal_size_mid 0.40
_exptl_crystal_size_min 0.40
_refine_diff_density_max 0.320
_refine_diff_density_min -0.501
_refine_diff_density_rms 0.089
_refine_ls_extinction_method none
_refine_ls_goodness_of_fit_ref 1.139
_refine_ls_hydrogen_treatment constr
_refine_ls_matrix_type full
_refine_ls_number_parameters 160
_refine_ls_number_reflns 2015
_refine_ls_number_restraints 0
_refine_ls_restrained_S_all 1.139
_refine_ls_R_factor_all 0.0195
_refine_ls_R_factor_gt 0.0176
_refine_ls_shift/su_max 0.002
_refine_ls_shift/su_mean 0.000
_refine_ls_structure_factor_coef Fsqd
_refine_ls_weighting_details 'calc w=1/[\s^2^(Fo^2^)+(0.0201P)^2^+1.9737P] where P=(Fo^2^+2Fc^2^)/3'
_refine_ls_weighting_scheme calc
_refine_ls_wR_factor_gt 0.0412
_refine_ls_wR_factor_ref 0.0417
_reflns_number_gt 1895
_reflns_number_total 2015
_reflns_threshold_expression >2sigma(I)
_cod_data_source_file cg100467p_si_002.cif
_cod_data_source_block 5
_cod_original_sg_symbol_H-M Pbca
_cod_database_code 4501785

loop_
_symmetry_equiv_pos_as_xyz
'x, y, z'
'-x+1/2, -y, z+1/2'
'x+1/2, -y+1/2, -z'
'-x, y+1/2, -z+1/2'
'-x, -y, -z'
'x-1/2, y, -z-1/2'
'-x-1/2, y-1/2, z'
'x, -y-1/2, z-1/2'

loop_
_atom_site_label
_atom_site_type_symbol
_atom_site_fract_x
_atom_site_fract_y
_atom_site_fract_z
_atom_site_U_iso_or_equiv
_atom_site_adp_type
_atom_site_occupancy
_atom_site_symmetry_multiplicity
_atom_site_calc_flag
_atom_site_refinement_flags
Cd1 Cd 0.892643(14) 0.218550(18) 0.632284(10) 0.01060(7) Uani 1 1 d .
Cd2 Cd 1.0000 0.5000 0.5000 0.00830(8) Uani 1 2 d S
C1 C 0.71366(18) 0.4160(2) 0.60353(14) 0.0100(5) Uani 1 1 d .
C2 C 0.64705(19) 0.3300(3) 0.65128(14) 0.0117(5) Uani 1 1 d .
H2A H 0.6473 0.2389 0.6286 0.014 Uiso 1 1 calc R
H2B H 0.5840 0.3664 0.6450 0.014 Uiso 1 1 calc R
C3 C 0.66993(18) 0.3218(3) 0.74159(15) 0.0134(5) Uani 1 1 d .
H3A H 0.6701 0.4124 0.7650 0.016 Uiso 1 1 calc R
H3B H 0.6221 0.2687 0.7694 0.016 Uiso 1 1 calc R
C4 C 0.7738(2) 0.2331(3) 0.83916(16) 0.0178(6) Uani 1 1 d .
H4A H 0.7532 0.1415 0.8520 0.021 Uiso 1 1 calc R
H4B H 0.7370 0.2962 0.8716 0.021 Uiso 1 1 calc R
C5 C 0.8771(2) 0.2486(3) 0.85954(16) 0.0150(6) Uani 1 1 d .
H5A H 0.8983 0.3369 0.8405 0.018 Uiso 1 1 calc R
H5B H 0.8845 0.2466 0.9186 0.018 Uiso 1 1 calc R
C6 C 0.93825(18) 0.1420(2) 0.82298(14) 0.0095(5) Uani 1 1 d .
Cl1 Cl 1.03010(5) 0.24297(6) 0.53830(4) 0.01243(14) Uani 1 1 d .
N1 N 0.79834(14) 0.3760(2) 0.57847(12) 0.0094(4) Uani 1 1 d .
N2 N 0.83349(15) 0.4809(2) 0.53419(12) 0.0097(4) Uani 1 1 d .
N3 N 0.77369(15) 0.5801(2) 0.53345(12) 0.0122(5) Uani 1 1 d .
N4 N 0.69687(15) 0.5432(2) 0.57744(12) 0.0118(5) Uani 1 1 d .
N5 N 0.95461(15) 0.1258(2) 0.74304(12) 0.0103(4) Uani 1 1 d .
N6 N 1.01368(15) 0.0187(2) 0.73578(13) 0.0126(5) Uani 1 1 d .
N7 N 1.03138(16) -0.0291(2) 0.80868(12) 0.0117(5) Uani 1 1 d .
N8 N 0.98447(15) 0.0478(2) 0.86476(12) 0.0104(5) Uani 1 1 d .
O1 O 0.75987(14) 0.26009(19) 0.75332(10) 0.0172(4) Uani 1 1 d .

loop_
_atom_site_aniso_label
_atom_site_aniso_U_11
_atom_site_aniso_U_22
_atom_site_aniso_U_33
_atom_site_aniso_U_23
_atom_site_aniso_U_13
_atom_site_aniso_U_12
Cd1 0.00978(11) 0.01250(11) 0.00951(11) 0.00500(7) -0.00120(7) -0.00009(8)
Cd2 0.00985(15) 0.00949(13) 0.00555(13) -0.00011(9) 0.00101(10) -0.00186(11)
C1 0.0100(13) 0.0117(12) 0.0083(11) -0.0021(9) -0.0032(11) -0.0005(11)
C2 0.0074(12) 0.0131(12) 0.0145(12) -0.0001(10) 0.0009(11) -0.0007(11)
C3 0.0090(13) 0.0158(13) 0.0155(13) 0.0028(10) 0.0021(11) 0.0024(11)
C4 0.0168(15) 0.0276(15) 0.0089(12) 0.0035(11) 0.0020(12) 0.0072(13)
C5 0.0219(16) 0.0126(12) 0.0106(12) -0.0004(10) -0.0009(12) 0.0029(12)
C6 0.0092(13) 0.0107(12) 0.0087(12) 0.0006(10) -0.0018(10) -0.0043(11)
Cl1 0.0136(3) 0.0103(3) 0.0134(3) 0.0024(2) 0.0043(3) 0.0008(3)
N1 0.0087(11) 0.0111(10) 0.0085(9) 0.0014(8) -0.0003(9) -0.0024(9)
N2 0.0103(11) 0.0096(10) 0.0092(10) 0.0005(8) 0.0001(9) -0.0013(9)
N3 0.0125(11) 0.0109(11) 0.0133(10) 0.0012(8) 0.0023(9) -0.0009(9)
N4 0.0106(11) 0.0118(11) 0.0129(10) 0.0016(8) 0.0008(9) 0.0008(9)
N5 0.0100(11) 0.0131(11) 0.0078(10) 0.0011(8) -0.0011(9) -0.0011(9)
N6 0.0115(11) 0.0151(11) 0.0112(11) 0.0009(8) -0.0003(9) 0.0022(10)
N7 0.0122(11) 0.0137(11) 0.0092(11) -0.0008(8) -0.0002(9) 0.0022(10)
N8 0.0119(11) 0.0114(10) 0.0079(10) -0.0010(8) -0.0009(9) 0.0007(9)
O1 0.0130(10) 0.0299(11) 0.0086(9) 0.0024(8) -0.0013(8) 0.0081(9)

loop_
_atom_type_symbol
_atom_type_description
_atom_type_scat_dispersion_real
_atom_type_scat_dispersion_imag
_atom_type_scat_source
C C 0.0033 0.0016 'International Tables Vol C Tables 4.2.6.8 and 6.1.1.4'
H H 0.0000 0.0000 'International Tables Vol C Tables 4.2.6.8 and 6.1.1.4'
O O 0.0106 0.0060 'International Tables Vol C Tables 4.2.6.8 and 6.1.1.4'
N N 0.0061 0.0033 'International Tables Vol C Tables 4.2.6.8 and 6.1.1.4'
Cl Cl 0.1484 0.1585 'International Tables Vol C Tables 4.2.6.8 and 6.1.1.4'
Cd Cd -0.8075 1.2024 'International Tables Vol C Tables 4.2.6.8 and 6.1.1.4'

loop_
_geom_angle_atom_site_label_1
_geom_angle_atom_site_label_2
_geom_angle_atom_site_label_3
_geom_angle
_geom_angle_site_symmetry_1
_geom_angle_site_symmetry_3
N5 Cd1 N1 148.16(7) . .
N5 Cd1 N4 103.17(7) . 7_755
N1 Cd1 N4 91.96(7) . 7_755
N5 Cd1 Cl1 103.36(6) . .
N1 Cd1 Cl1 99.29(5) . .
N4 Cd1 Cl1 105.25(5) 7_755 .
N8 Cd2 N8 180.0 4_756 8_565
N8 Cd2 N2 96.46(7) 4_756 5_766
N8 Cd2 N2 83.54(7) 8_565 5_766
N8 Cd2 N2 83.54(7) 4_756 .
N8 Cd2 N2 96.46(7) 8_565 .
N2 Cd2 N2 180.00(2) 5_766 .
N8 Cd2 Cl1 92.77(6) 4_756 5_766
N8 Cd2 Cl1 87.23(6) 8_565 5_766
N2 Cd2 Cl1 91.67(5) 5_766 5_766
N2 Cd2 Cl1 88.33(5) . 5_766
N8 Cd2 Cl1 87.23(6) 4_756 .
N8 Cd2 Cl1 92.77(6) 8_565 .
N2 Cd2 Cl1 88.33(5) 5_766 .
N2 Cd2 Cl1 91.67(5) . .
Cl1 Cd2 Cl1 180.0 5_766 .
N1 C1 N4 109.8(2) . .
N1 C1 C2 124.6(2) . .
N4 C1 C2 125.6(2) . .
C1 C2 C3 113.9(2) . .
C1 C2 H2A 108.8 . .
C3 C2 H2A 108.8 . .
C1 C2 H2B 108.8 . .
C3 C2 H2B 108.8 . .
H2A C2 H2B 107.7 . .
O1 C3 C2 110.3(2) . .
O1 C3 H3A 109.6 . .
C2 C3 H3A 109.6 . .
O1 C3 H3B 109.6 . .
C2 C3 H3B 109.6 . .
H3A C3 H3B 108.1 . .
O1 C4 C5 109.2(2) . .
O1 C4 H4A 109.8 . .
C5 C4 H4A 109.8 . .
O1 C4 H4B 109.8 . .
C5 C4 H4B 109.8 . .
H4A C4 H4B 108.3 . .
C6 C5 C4 114.0(2) . .
C6 C5 H5A 108.7 . .
C4 C5 H5A 108.7 . .
C6 C5 H5B 108.7 . .
C4 C5 H5B 108.7 . .
H5A C5 H5B 107.6 . .
N8 C6 N5 109.5(2) . .
N8 C6 C5 125.2(2) . .
N5 C6 C5 125.3(2) . .
Cd1 Cl1 Cd2 96.37(2) . .
C1 N1 N2 105.8(2) . .
C1 N1 Cd1 128.90(16) . .
N2 N1 Cd1 121.16(15) . .
N3 N2 N1 109.68(19) . .
N3 N2 Cd2 125.23(15) . .
N1 N2 Cd2 122.60(15) . .
N2 N3 N4 108.76(19) . .
C1 N4 N3 105.9(2) . .
C1 N4 Cd1 131.80(17) . 7_765
N3 N4 Cd1 116.50(15) . 7_765
C6 N5 N6 106.65(19) . .
C6 N5 Cd1 133.00(17) . .
N6 N5 Cd1 119.82(15) . .
N7 N6 N5 108.7(2) . .
N6 N7 N8 108.6(2) . .
C6 N8 N7 106.54(19) . .
C6 N8 Cd2 133.97(17) . 4_746
N7 N8 Cd2 119.47(15) . 4_746
C3 O1 C4 109.40(19) . .

loop_
_geom_bond_atom_site_label_1
_geom_bond_atom_site_label_2
_geom_bond_distance
_geom_bond_site_symmetry_2
Cd1 N5 2.209(2) .
Cd1 N1 2.228(2) .
Cd1 N4 2.323(2) 7_755
Cd1 Cl1 2.4960(6) .
Cd2 N8 2.2688(19) 4_756
Cd2 N8 2.2688(19) 8_565
Cd2 N2 2.439(2) 5_766
Cd2 N2 2.439(2) .
Cd2 Cl1 2.6384(6) 5_766
Cd2 Cl1 2.6384(6) .
C1 N1 1.331(3) .
C1 N4 1.343(3) .
C1 C2 1.489(4) .
C2 C3 1.512(3) .
C2 H2A 0.9700 .
C2 H2B 0.9700 .
C3 O1 1.428(3) .
C3 H3A 0.9700 .
C3 H3B 0.9700 .
C4 O1 1.441(3) .
C4 C5 1.513(4) .
C4 H4A 0.9700 .
C4 H4B 0.9700 .
C5 C6 1.487(4) .
C5 H5A 0.9700 .
C5 H5B 0.9700 .
C6 N8 1.325(3) .
C6 N5 1.336(3) .
N1 N2 1.355(3) .
N2 N3 1.294(3) .
N3 N4 1.356(3) .
N4 Cd1 2.323(2) 7_765
N5 N6 1.352(3) .
N6 N7 1.305(3) .
N7 N8 1.362(3) .
N8 Cd2 2.2688(19) 4_746

loop_
_geom_torsion_atom_site_label_1
_geom_torsion_atom_site_label_2
_geom_torsion_atom_site_label_3
_geom_torsion_atom_site_label_4
_geom_torsion
_geom_torsion_site_symmetry_1
_geom_torsion_site_symmetry_4
N1 C1 C2 C3 79.2(3) . .
N4 C1 C2 C3 -102.6(3) . .
C1 C2 C3 O1 -62.4(3) . .
O1 C4 C5 C6 -68.6(3) . .
C4 C5 C6 N8 -112.8(3) . .
C4 C5 C6 N5 66.8(3) . .
N5 Cd1 Cl1 Cd2 -130.54(6) . .
N1 Cd1 Cl1 Cd2 26.93(5) . .
N4 Cd1 Cl1 Cd2 121.55(5) 7_755 .
N8 Cd2 Cl1 Cd1 59.94(6) 4_756 .
N8 Cd2 Cl1 Cd1 -120.06(6) 8_565 .
N2 Cd2 Cl1 Cd1 156.50(5) 5_766 .
N2 Cd2 Cl1 Cd1 -23.50(5) . .
Cl1 Cd2 Cl1 Cd1 -10(100) 5_766 .
N4 C1 N1 N2 -1.4(3) . .
C2 C1 N1 N2 177.0(2) . .
N4 C1 N1 Cd1 155.57(16) . .
C2 C1 N1 Cd1 -26.0(3) . .
N5 Cd1 N1 C1 -42.5(3) . .
N4 Cd1 N1 C1 76.7(2) 7_755 .
Cl1 Cd1 N1 C1 -177.51(19) . .
N5 Cd1 N1 N2 111.38(19) . .
N4 Cd1 N1 N2 -129.46(17) 7_755 .
Cl1 Cd1 N1 N2 -23.66(17) . .
C1 N1 N2 N3 0.9(3) . .
Cd1 N1 N2 N3 -158.24(15) . .
C1 N1 N2 Cd2 163.81(15) . .
Cd1 N1 N2 Cd2 4.7(2) . .
N8 Cd2 N2 N3 88.71(18) 4_756 .
N8 Cd2 N2 N3 -91.29(18) 8_565 .
N2 Cd2 N2 N3 -99(100) 5_766 .
Cl1 Cd2 N2 N3 -4.26(18) 5_766 .
Cl1 Cd2 N2 N3 175.74(18) . .
N8 Cd2 N2 N1 -71.51(17) 4_756 .
N8 Cd2 N2 N1 108.49(17) 8_565 .
N2 Cd2 N2 N1 100(100) 5_766 .
Cl1 Cd2 N2 N1 -164.48(17) 5_766 .
Cl1 Cd2 N2 N1 15.52(17) . .
N1 N2 N3 N4 -0.1(3) . .
Cd2 N2 N3 N4 -162.45(15) . .
N1 C1 N4 N3 1.3(3) . .
C2 C1 N4 N3 -177.1(2) . .
N1 C1 N4 Cd1 -150.06(17) . 7_765
C2 C1 N4 Cd1 31.6(4) . 7_765
N2 N3 N4 C1 -0.8(2) . .
N2 N3 N4 Cd1 155.73(15) . 7_765
N8 C6 N5 N6 -0.6(3) . .
C5 C6 N5 N6 179.8(2) . .
N8 C6 N5 Cd1 170.71(17) . .
C5 C6 N5 Cd1 -8.9(4) . .
N1 Cd1 N5 C6 8.8(3) . .
N4 Cd1 N5 C6 -107.5(2) 7_755 .
Cl1 Cd1 N5 C6 143.0(2) . .
N1 Cd1 N5 N6 179.18(15) . .
N4 Cd1 N5 N6 62.86(18) 7_755 .
Cl1 Cd1 N5 N6 -46.61(17) . .
C6 N5 N6 N7 0.8(3) . .
Cd1 N5 N6 N7 -171.92(16) . .
N5 N6 N7 N8 -0.6(3) . .
N5 C6 N8 N7 0.2(3) . .
C5 C6 N8 N7 179.8(2) . .
N5 C6 N8 Cd2 178.76(17) . 4_746
C5 C6 N8 Cd2 -1.6(4) . 4_746
N6 N7 N8 C6 0.3(3) . .
N6 N7 N8 Cd2 -178.53(16) . 4_746
C2 C3 O1 C4 -170.8(2) . .
C5 C4 O1 C3 -146.9(2) . .
